data_7222599
loop_
_publ_author_name
'Thiele, G.'
'Kammerer, D.'
'Mrozek, C.'
'Wittmann, K.'

_publ_section_title
;
 Ueber Hexaiodoplatinate(IV) M2 Pt I6 (M= K, Rb, Cs, N H4, Tl)-
 Darstellungsverfahren, Eigenschaften und Kristallstrukturen
;
_journal_name_full
;
Zeitschrift fuer Naturforschung, Teil B. Anorganische Chemie, Organische 
Chemie (33,1978-41,1986)
;
_journal_page_first 905
_journal_page_last 910
_journal_volume 38
_journal_year 1983
_chemical_formula_sum 'I6 K2 Pt'
_chemical_name_systematic 'K2 (Pt I6)'
_space_group_IT_number 128
_symmetry_space_group_name_Hall '-P 4 2n'
_symmetry_space_group_name_H-M 'P 4/m n c'
_cell_angle_alpha 90
_cell_angle_beta 90
_cell_angle_gamma 90
_cell_formula_units_Z 2
_cell_length_a 7.717
_cell_length_b 7.717
_cell_length_c 11.454
_cell_volume 682.110
_citation_journal_id_ASTM ZNBAD2
_cod_data_source_file Thiele_ZNBAD2_1983_253.cif
_cod_data_source_block I6K2Pt1
_cod_original_cell_volume 682.1097
_cod_original_formula_sum 'I6 K2 Pt1'
_cod_database_code 7222599

loop_
_symmetry_equiv_pos_as_xyz
x,y,z
-y,x,z
-x,-y,z
y,-x,z
x+1/2,-y+1/2,-z+1/2
y+1/2,x+1/2,-z+1/2
-x+1/2,y+1/2,-z+1/2
-y+1/2,-x+1/2,-z+1/2
-x,-y,-z
y,-x,-z
x,y,-z
-y,x,-z
-x-1/2,y-1/2,z-1/2
-y-1/2,-x-1/2,z-1/2
x-1/2,-y-1/2,z-1/2
y-1/2,x-1/2,z-1/2

loop_
_atom_site_label
_atom_site_type_symbol
_atom_site_fract_x
_atom_site_fract_y
_atom_site_fract_z
_atom_site_occupancy
_atom_site_U_iso_or_equiv
I2 I-1 0 0 0.234 1 0.0
I1 I-1 0.202 0.283 0 1 0.0
Pt1 Pt+4 0 0 0 1 0.0
K1 K+1 0 0.5 0.25 1 0.0
